data_4305208
loop_
_publ_author_name
'Ho-Jin Son'
'Won-Sik Han'
'Ji-Yun Chun'
'Byoung-Kook Kang'
'Soon-Nam Kwon'
'Jaejung Ko'
'Su Jung Han'
'Chongmok Lee'
'Sung Joo Kim'
'Sang Ook Kang'

_publ_section_title
;
Generation of Blue Light-Emitting Zinc Complexes by Band-Gap Control of the
Oxazolylphenolate Ligand System: Syntheses, Characterizations, and Organic
Light Emitting Device Applications of 4-Coordinated
Bis(2-oxazolylphenolate) Zinc(II) Complexes
;
_journal_name_full 'Inorganic Chemistry'
_journal_page_first 5666
_journal_page_last 5676
_journal_paper_doi 10.1021/ic702491j
_journal_volume 47
_journal_year 2008
_chemical_formula_moiety 'C38 H42 N4 O4 Zn'
_chemical_formula_sum 'C38 H42 N4 O4 Zn'
_chemical_formula_weight 684.13
_chemical_name_systematic
;
 ?
;
_space_group_IT_number 2
_symmetry_cell_setting triclinic
_symmetry_space_group_name_Hall '-P 1'
_symmetry_space_group_name_H-M 'P -1'
_atom_sites_solution_hydrogens geom
_atom_sites_solution_primary direct
_atom_sites_solution_secondary difmap
_audit_creation_method SHELXL-97
_cell_angle_alpha 73.477(4)
_cell_angle_beta 79.463(4)
_cell_angle_gamma 88.053(4)
_cell_formula_units_Z 2
_cell_length_a 7.6452(17)
_cell_length_b 12.213(3)
_cell_length_c 19.148(4)
_cell_measurement_reflns_used 8277
_cell_measurement_temperature 233(2)
_cell_measurement_theta_max 27.738
_cell_measurement_theta_min 2.256
_cell_volume 1684.8(7)
_computing_cell_refinement 'SMART (Bruker, 1999)'
_computing_data_collection 'SMART (Bruker, 1999)'
_computing_data_reduction 'SAINT-Plus (Bruker, 1999)'
_computing_molecular_graphics 'Ortep-3 for Windows (Farrugia, 1997)'
_computing_publication_material 'SHELXL-97 (Sheldrick, 1997)'
_computing_structure_refinement 'SHELXL-97 (Sheldrick, 1997)'
_computing_structure_solution 'SHELXS-97 (Sheldrick, 1997)'
_diffrn_ambient_temperature 233(2)
_diffrn_measured_fraction_theta_full 0.988
_diffrn_measured_fraction_theta_max 0.988
_diffrn_measurement_device_type 'Bruker SMART 1000 CCD diffractometer'
_diffrn_measurement_method '\f and \w-scans'
_diffrn_radiation_monochromator graphite
_diffrn_radiation_source 'fine-focus sealed tube'
_diffrn_radiation_type MoK\a
_diffrn_radiation_wavelength 0.71073
_diffrn_reflns_av_R_equivalents 0.0239
_diffrn_reflns_av_sigmaI/netI 0.0285
_diffrn_reflns_limit_h_max 10
_diffrn_reflns_limit_h_min -10
_diffrn_reflns_limit_k_max 16
_diffrn_reflns_limit_k_min -16
_diffrn_reflns_limit_l_max 25
_diffrn_reflns_limit_l_min -25
_diffrn_reflns_number 23308
_diffrn_reflns_theta_full 28.45
_diffrn_reflns_theta_max 28.45
_diffrn_reflns_theta_min 1.13
_diffrn_standards_decay_% 0
_exptl_absorpt_coefficient_mu 0.775
_exptl_absorpt_correction_T_max 0.8455
_exptl_absorpt_correction_T_min 0.7592
_exptl_absorpt_correction_type multi-scan
_exptl_absorpt_process_details 'SADABS (Sheldrick, 1996)'
_exptl_crystal_colour yellow
_exptl_crystal_density_diffrn 1.348
_exptl_crystal_density_meas ?
_exptl_crystal_density_method .
_exptl_crystal_description block
_exptl_crystal_F_000 720
_exptl_crystal_size_max 0.38
_exptl_crystal_size_mid 0.23
_exptl_crystal_size_min 0.22
_refine_diff_density_max 0.532
_refine_diff_density_min -0.238
_refine_diff_density_rms 0.072
_refine_ls_extinction_method none
_refine_ls_goodness_of_fit_ref 1.065
_refine_ls_hydrogen_treatment constr
_refine_ls_matrix_type full
_refine_ls_number_parameters 432
_refine_ls_number_reflns 8409
_refine_ls_number_restraints 0
_refine_ls_restrained_S_all 1.065
_refine_ls_R_factor_all 0.0517
_refine_ls_R_factor_gt 0.0373
_refine_ls_shift/su_max 0.002
_refine_ls_shift/su_mean 0.000
_refine_ls_structure_factor_coef Fsqd
_refine_ls_weighting_details 'calc w=1/[\s^2^(Fo^2^)+(0.0670P)^2^+0.2290P] where P=(Fo^2^+2Fc^2^)/3'
_refine_ls_weighting_scheme calc
_refine_ls_wR_factor_gt 0.1035
_refine_ls_wR_factor_ref 0.1155
_reflns_number_gt 6721
_reflns_number_total 8409
_reflns_threshold_expression >2sigma(I)
_cod_data_source_file ic702491j-file004.cif
_cod_data_source_block 5a
_cod_original_cell_volume 1684.9(6)
_cod_database_code 4305208

loop_
_symmetry_equiv_pos_as_xyz
'x, y, z'
'-x, -y, -z'

loop_
_atom_site_label
_atom_site_type_symbol
_atom_site_fract_x
_atom_site_fract_y
_atom_site_fract_z
_atom_site_U_iso_or_equiv
_atom_site_adp_type
_atom_site_occupancy
_atom_site_symmetry_multiplicity
_atom_site_calc_flag
_atom_site_refinement_flags
_atom_site_disorder_assembly
_atom_site_disorder_group
Zn Zn 0.64694(3) 0.696845(18) 0.561624(11) 0.03683(8) Uani 1 1 d . . .
O1 O 0.7352(2) 0.55582(12) 0.61690(7) 0.0441(3) Uani 1 1 d . . .
O3 O 0.6698(2) 0.78704(12) 0.75102(8) 0.0546(4) Uani 1 1 d . . .
O2 O 0.79690(18) 0.77881(13) 0.47108(7) 0.0452(3) Uani 1 1 d . . .
O4 O 0.30262(17) 0.70074(13) 0.41908(7) 0.0454(3) Uani 1 1 d . . .
N1 N 0.6404(2) 0.77457(13) 0.64020(8) 0.0397(4) Uani 1 1 d . . .
N3 N 0.8790(3) 0.3256(2) 1.14206(11) 0.0720(6) Uani 1 1 d . . .
N2 N 0.44111(19) 0.68367(13) 0.51415(8) 0.0340(3) Uani 1 1 d . . .
N4 N 0.6561(3) 0.88260(18) -0.04612(10) 0.0595(5) Uani 1 1 d . . .
C1 C 0.6750(3) 0.72161(16) 0.70444(10) 0.0375(4) Uani 1 1 d . . .
C2 C 0.6147(5) 0.8994(2) 0.71384(14) 0.0731(8) Uani 1 1 d . . .
H2A H 0.6967 0.9582 0.7155 0.088 Uiso 1 1 calc R . .
H2B H 0.4946 0.9145 0.7370 0.088 Uiso 1 1 calc R . .
C3 C 0.6185(3) 0.89811(17) 0.63428(12) 0.0492(5) Uani 1 1 d . . .
C4 C 0.7764(5) 0.9645(2) 0.58100(17) 0.0773(8) Uani 1 1 d . . .
H4A H 0.8846 0.9399 0.6001 0.116 Uiso 1 1 calc R . .
H4B H 0.7611 1.0454 0.5757 0.116 Uiso 1 1 calc R . .
H4C H 0.7844 0.9505 0.5331 0.116 Uiso 1 1 calc R . .
C5 C 0.4439(4) 0.9378(2) 0.60917(19) 0.0773(8) Uani 1 1 d . . .
H5A H 0.4393 0.9188 0.5637 0.116 Uiso 1 1 calc R . .
H5B H 0.4354 1.0198 0.6006 0.116 Uiso 1 1 calc R . .
H5C H 0.3455 0.9001 0.6472 0.116 Uiso 1 1 calc R . .
C6 C 0.7197(2) 0.60290(15) 0.73238(9) 0.0345(4) Uani 1 1 d . . .
C7 C 0.7497(2) 0.52811(15) 0.68671(10) 0.0343(4) Uani 1 1 d . . .
C8 C 0.8026(3) 0.41601(17) 0.72035(11) 0.0412(4) Uani 1 1 d . . .
H8 H 0.8254 0.3642 0.6918 0.049 Uiso 1 1 calc R . .
C9 C 0.8218(3) 0.38056(17) 0.79334(11) 0.0428(4) Uani 1 1 d . . .
H9 H 0.8573 0.3053 0.8131 0.051 Uiso 1 1 calc R . .
C10 C 0.7902(3) 0.45298(16) 0.83935(10) 0.0383(4) Uani 1 1 d . . .
C11 C 0.7407(3) 0.56293(16) 0.80719(10) 0.0388(4) Uani 1 1 d . . .
H11 H 0.7200 0.6137 0.8365 0.047 Uiso 1 1 calc R . .
C12 C 0.8121(3) 0.41453(17) 0.91957(10) 0.0390(4) Uani 1 1 d . . .
C13 C 0.9157(3) 0.3255(2) 0.94647(12) 0.0505(5) Uani 1 1 d . . .
H13 H 0.9741 0.2842 0.9147 0.061 Uiso 1 1 calc R . .
C14 C 0.9370(3) 0.2941(2) 1.02033(12) 0.0548(6) Uani 1 1 d . . .
H14 H 1.0088 0.2318 1.0375 0.066 Uiso 1 1 calc R . .
C15 C 0.8537(3) 0.3534(2) 1.06907(12) 0.0512(5) Uani 1 1 d . . .
C16 C 0.7480(4) 0.4439(2) 1.04074(12) 0.0582(6) Uani 1 1 d . . .
H16 H 0.6892 0.4860 1.0719 0.070 Uiso 1 1 calc R . .
C17 C 0.7277(3) 0.4730(2) 0.96731(12) 0.0550(6) Uani 1 1 d . . .
H17 H 0.6545 0.5343 0.9497 0.066 Uiso 1 1 calc R . .
C18 C 0.9430(5) 0.2172(3) 1.17608(16) 0.0810(9) Uani 1 1 d . . .
H18A H 0.8590 0.1583 1.1778 0.122 Uiso 1 1 calc R . .
H18B H 0.9567 0.2135 1.2260 0.122 Uiso 1 1 calc R . .
H18C H 1.0572 0.2052 1.1477 0.122 Uiso 1 1 calc R . .
C19 C 0.7927(4) 0.3919(3) 1.18919(14) 0.0773(8) Uani 1 1 d . . .
H19A H 0.8240 0.4720 1.1662 0.116 Uiso 1 1 calc R . .
H19B H 0.8312 0.3669 1.2367 0.116 Uiso 1 1 calc R . .
H19C H 0.6648 0.3815 1.1965 0.116 Uiso 1 1 calc R . .
C20 C 0.4518(2) 0.71565(15) 0.44326(9) 0.0315(3) Uani 1 1 d . . .
C21 C 0.1789(3) 0.6328(2) 0.48267(12) 0.0534(6) Uani 1 1 d . . .
H21A H 0.1703 0.5541 0.4803 0.064 Uiso 1 1 calc R . .
H21B H 0.0601 0.6659 0.4848 0.064 Uiso 1 1 calc R . .
C22 C 0.2583(2) 0.63657(16) 0.54963(10) 0.0366(4) Uani 1 1 d . . .
C23 C 0.2698(4) 0.5196(2) 0.60279(18) 0.0752(8) Uani 1 1 d . . .
H23A H 0.3385 0.4703 0.5767 0.113 Uiso 1 1 calc R . .
H23B H 0.1509 0.4873 0.6232 0.113 Uiso 1 1 calc R . .
H23C H 0.3274 0.5260 0.6426 0.113 Uiso 1 1 calc R . .
C24 C 0.1581(3) 0.7178(2) 0.58853(13) 0.0544(6) Uani 1 1 d . . .
H24A H 0.2213 0.7276 0.6260 0.082 Uiso 1 1 calc R . .
H24B H 0.0397 0.6867 0.6118 0.082 Uiso 1 1 calc R . .
H24C H 0.1489 0.7911 0.5527 0.082 Uiso 1 1 calc R . .
C25 C 0.6043(2) 0.76495(15) 0.38640(9) 0.0314(3) Uani 1 1 d . . .
C26 C 0.7670(2) 0.79238(16) 0.40412(10) 0.0347(4) Uani 1 1 d . . .
C27 C 0.9056(3) 0.83832(19) 0.34363(11) 0.0447(5) Uani 1 1 d . . .
H27 H 1.0150 0.8579 0.3531 0.054 Uiso 1 1 calc R . .
C28 C 0.8857(3) 0.85514(19) 0.27187(11) 0.0465(5) Uani 1 1 d . . .
H28 H 0.9813 0.8867 0.2335 0.056 Uiso 1 1 calc R . .
C29 C 0.7265(3) 0.82669(17) 0.25373(10) 0.0398(4) Uani 1 1 d . . .
C30 C 0.5889(2) 0.78242(16) 0.31193(10) 0.0363(4) Uani 1 1 d . . .
H30 H 0.4806 0.7632 0.3013 0.044 Uiso 1 1 calc R . .
C31 C 0.7092(3) 0.84115(18) 0.17529(10) 0.0410(4) Uani 1 1 d . . .
C32 C 0.7791(3) 0.9356(2) 0.11903(11) 0.0493(5) Uani 1 1 d . . .
H32 H 0.8402 0.9918 0.1306 0.059 Uiso 1 1 calc R . .
C33 C 0.7626(3) 0.9508(2) 0.04629(11) 0.0492(5) Uani 1 1 d . . .
H33 H 0.8119 1.0167 0.0097 0.059 Uiso 1 1 calc R . .
C34 C 0.6733(3) 0.86908(19) 0.02649(10) 0.0437(4) Uani 1 1 d . . .
C35 C 0.6024(3) 0.77296(19) 0.08339(11) 0.0483(5) Uani 1 1 d . . .
H35 H 0.5410 0.7166 0.0722 0.058 Uiso 1 1 calc R . .
C36 C 0.6210(3) 0.75943(19) 0.15593(11) 0.0465(5) Uani 1 1 d . . .
H36 H 0.5730 0.6936 0.1929 0.056 Uiso 1 1 calc R . .
C37 C 0.7108(3) 0.9869(2) -0.10243(12) 0.0621(6) Uani 1 1 d . . .
H37A H 0.6535 1.0506 -0.0873 0.093 Uiso 1 1 calc R . .
H37B H 0.6771 0.9843 -0.1484 0.093 Uiso 1 1 calc R . .
H37C H 0.8390 0.9964 -0.1098 0.093 Uiso 1 1 calc R . .
C38 C 0.5460(4) 0.8048(3) -0.06333(14) 0.0716(7) Uani 1 1 d . . .
H38A H 0.5991 0.7299 -0.0537 0.107 Uiso 1 1 calc R . .
H38B H 0.5357 0.8322 -0.1152 0.107 Uiso 1 1 calc R . .
H38C H 0.4288 0.7997 -0.0328 0.107 Uiso 1 1 calc R . .

loop_
_atom_site_aniso_label
_atom_site_aniso_U_11
_atom_site_aniso_U_22
_atom_site_aniso_U_33
_atom_site_aniso_U_23
_atom_site_aniso_U_13
_atom_site_aniso_U_12
Zn 0.04061(13) 0.04512(14) 0.02685(12) -0.01139(9) -0.01033(8) 0.00543(9)
O1 0.0627(9) 0.0442(7) 0.0302(6) -0.0146(6) -0.0162(6) 0.0128(6)
O3 0.0953(12) 0.0419(8) 0.0350(7) -0.0173(6) -0.0253(8) 0.0150(8)
O2 0.0404(7) 0.0664(9) 0.0299(6) -0.0121(6) -0.0103(5) -0.0077(6)
O4 0.0356(7) 0.0697(9) 0.0337(7) -0.0178(6) -0.0067(5) -0.0085(6)
N1 0.0554(10) 0.0352(8) 0.0308(8) -0.0098(6) -0.0146(7) 0.0082(7)
N3 0.0925(16) 0.0877(16) 0.0370(10) -0.0134(10) -0.0246(10) 0.0213(13)
N2 0.0315(7) 0.0410(8) 0.0291(7) -0.0106(6) -0.0040(6) 0.0026(6)
N4 0.0745(13) 0.0712(13) 0.0322(9) -0.0105(9) -0.0135(9) -0.0070(10)
C1 0.0452(10) 0.0396(10) 0.0299(8) -0.0124(7) -0.0085(7) 0.0036(8)
C2 0.137(3) 0.0453(13) 0.0458(13) -0.0195(10) -0.0331(15) 0.0256(15)
C3 0.0766(15) 0.0354(10) 0.0406(11) -0.0116(8) -0.0236(10) 0.0081(10)
C4 0.105(2) 0.0546(15) 0.0716(18) -0.0159(13) -0.0124(16) -0.0194(15)
C5 0.094(2) 0.0463(13) 0.106(2) -0.0290(14) -0.0481(18) 0.0270(14)
C6 0.0394(9) 0.0364(9) 0.0271(8) -0.0071(7) -0.0081(7) 0.0028(7)
C7 0.0346(9) 0.0381(9) 0.0305(8) -0.0091(7) -0.0079(7) 0.0020(7)
C8 0.0500(11) 0.0386(10) 0.0367(10) -0.0134(8) -0.0088(8) 0.0053(8)
C9 0.0511(11) 0.0366(10) 0.0390(10) -0.0065(8) -0.0118(8) 0.0054(8)
C10 0.0397(9) 0.0424(10) 0.0298(9) -0.0044(7) -0.0081(7) 0.0016(8)
C11 0.0479(10) 0.0402(10) 0.0289(8) -0.0101(7) -0.0084(7) 0.0045(8)
C12 0.0421(10) 0.0415(10) 0.0313(9) -0.0063(7) -0.0072(7) -0.0011(8)
C13 0.0544(12) 0.0577(13) 0.0397(11) -0.0146(9) -0.0097(9) 0.0093(10)
C14 0.0574(13) 0.0627(14) 0.0433(11) -0.0090(10) -0.0188(10) 0.0176(11)
C15 0.0544(12) 0.0615(13) 0.0355(10) -0.0068(9) -0.0140(9) 0.0021(10)
C16 0.0775(16) 0.0619(14) 0.0348(11) -0.0137(10) -0.0116(10) 0.0166(12)
C17 0.0695(15) 0.0553(13) 0.0373(11) -0.0074(9) -0.0151(10) 0.0205(11)
C18 0.103(2) 0.088(2) 0.0495(15) -0.0025(14) -0.0354(15) 0.0099(17)
C19 0.0758(18) 0.119(2) 0.0369(12) -0.0217(14) -0.0119(12) 0.0098(17)
C20 0.0319(8) 0.0348(9) 0.0308(8) -0.0133(7) -0.0075(7) 0.0037(7)
C21 0.0382(10) 0.0818(16) 0.0428(11) -0.0271(11) 0.0048(8) -0.0169(10)
C22 0.0336(9) 0.0399(10) 0.0338(9) -0.0093(7) -0.0010(7) -0.0013(7)
C23 0.0629(16) 0.0503(14) 0.089(2) 0.0112(13) -0.0027(14) -0.0013(12)
C24 0.0461(12) 0.0650(14) 0.0525(13) -0.0282(11) 0.0089(10) -0.0023(10)
C25 0.0344(8) 0.0323(8) 0.0279(8) -0.0091(7) -0.0055(6) 0.0022(7)
C26 0.0369(9) 0.0375(9) 0.0304(8) -0.0101(7) -0.0070(7) 0.0005(7)
C27 0.0392(10) 0.0581(12) 0.0373(10) -0.0128(9) -0.0072(8) -0.0087(9)
C28 0.0428(10) 0.0595(13) 0.0324(9) -0.0080(9) -0.0007(8) -0.0108(9)
C29 0.0438(10) 0.0457(10) 0.0290(9) -0.0095(8) -0.0056(7) -0.0016(8)
C30 0.0375(9) 0.0432(10) 0.0297(8) -0.0117(7) -0.0080(7) -0.0012(7)
C31 0.0416(10) 0.0523(11) 0.0289(9) -0.0116(8) -0.0053(7) -0.0026(8)
C32 0.0521(12) 0.0592(13) 0.0363(10) -0.0123(9) -0.0064(9) -0.0137(10)
C33 0.0508(12) 0.0576(13) 0.0325(10) -0.0040(9) -0.0024(8) -0.0104(10)
C34 0.0431(10) 0.0575(12) 0.0297(9) -0.0127(8) -0.0039(8) 0.0017(9)
C35 0.0568(12) 0.0537(12) 0.0362(10) -0.0151(9) -0.0074(9) -0.0082(10)
C36 0.0566(12) 0.0493(11) 0.0306(9) -0.0085(8) -0.0033(8) -0.0079(9)
C37 0.0610(14) 0.0848(18) 0.0320(10) -0.0048(11) -0.0048(10) -0.0022(13)
C38 0.093(2) 0.0881(19) 0.0418(12) -0.0272(13) -0.0163(13) -0.0115(16)

loop_
_atom_type_symbol
_atom_type_description
_atom_type_scat_dispersion_real
_atom_type_scat_dispersion_imag
_atom_type_scat_source
C C 0.0033 0.0016 'International Tables Vol C Tables 4.2.6.8 and 6.1.1.4'
H H 0.0000 0.0000 'International Tables Vol C Tables 4.2.6.8 and 6.1.1.4'
N N 0.0061 0.0033 'International Tables Vol C Tables 4.2.6.8 and 6.1.1.4'
O O 0.0106 0.0060 'International Tables Vol C Tables 4.2.6.8 and 6.1.1.4'
Zn Zn 0.2839 1.4301 'International Tables Vol C Tables 4.2.6.8 and 6.1.1.4'

loop_
_geom_angle_atom_site_label_1
_geom_angle_atom_site_label_2
_geom_angle_atom_site_label_3
_geom_angle
_geom_angle_site_symmetry_1
_geom_angle_site_symmetry_3
_geom_angle_publ_flag
O2 Zn O1 116.96(6) . . ?
O2 Zn N1 111.34(7) . . ?
O1 Zn N1 94.91(6) . . ?
O2 Zn N2 94.81(6) . . ?
O1 Zn N2 116.08(6) . . ?
N1 Zn N2 124.39(7) . . ?
C7 O1 Zn 126.37(12) . . ?
C1 O3 C2 107.54(16) . . ?
C26 O2 Zn 126.22(12) . . ?
C20 O4 C21 107.12(15) . . ?
C1 N1 C3 109.45(15) . . ?
C1 N1 Zn 121.86(13) . . ?
C3 N1 Zn 128.33(12) . . ?
C15 N3 C18 120.6(2) . . ?
C15 N3 C19 119.0(2) . . ?
C18 N3 C19 117.9(2) . . ?
C20 N2 C22 108.99(14) . . ?
C20 N2 Zn 122.03(12) . . ?
C22 N2 Zn 128.97(12) . . ?
C34 N4 C37 120.9(2) . . ?
C34 N4 C38 120.1(2) . . ?
C37 N4 C38 117.4(2) . . ?
N1 C1 O3 114.73(17) . . ?
N1 C1 C6 128.61(17) . . ?
O3 C1 C6 116.65(16) . . ?
O3 C2 C3 105.15(17) . . ?
O3 C2 H2A 110.7 . . ?
C3 C2 H2A 110.7 . . ?
O3 C2 H2B 110.7 . . ?
C3 C2 H2B 110.7 . . ?
H2A C2 H2B 108.8 . . ?
N1 C3 C4 109.0(2) . . ?
N1 C3 C5 109.65(19) . . ?
C4 C3 C5 111.7(2) . . ?
N1 C3 C2 101.77(16) . . ?
C4 C3 C2 112.6(2) . . ?
C5 C3 C2 111.5(2) . . ?
C3 C4 H4A 109.5 . . ?
C3 C4 H4B 109.5 . . ?
H4A C4 H4B 109.5 . . ?
C3 C4 H4C 109.5 . . ?
H4A C4 H4C 109.5 . . ?
H4B C4 H4C 109.5 . . ?
C3 C5 H5A 109.5 . . ?
C3 C5 H5B 109.5 . . ?
H5A C5 H5B 109.5 . . ?
C3 C5 H5C 109.5 . . ?
H5A C5 H5C 109.5 . . ?
H5B C5 H5C 109.5 . . ?
C11 C6 C7 119.70(16) . . ?
C11 C6 C1 117.84(16) . . ?
C7 C6 C1 122.40(15) . . ?
O1 C7 C8 118.68(16) . . ?
O1 C7 C6 125.00(16) . . ?
C8 C7 C6 116.31(16) . . ?
C9 C8 C7 122.15(18) . . ?
C9 C8 H8 118.9 . . ?
C7 C8 H8 118.9 . . ?
C8 C9 C10 122.15(18) . . ?
C8 C9 H9 118.9 . . ?
C10 C9 H9 118.9 . . ?
C11 C10 C9 116.43(17) . . ?
C11 C10 C12 121.23(17) . . ?
C9 C10 C12 122.33(17) . . ?
C10 C11 C6 123.24(17) . . ?
C10 C11 H11 118.4 . . ?
C6 C11 H11 118.4 . . ?
C13 C12 C17 118.14(19) . . ?
C13 C12 C10 122.69(18) . . ?
C17 C12 C10 119.16(18) . . ?
C12 C13 C14 121.3(2) . . ?
C12 C13 H13 119.4 . . ?
C14 C13 H13 119.4 . . ?
C15 C14 C13 121.1(2) . . ?
C15 C14 H14 119.4 . . ?
C13 C14 H14 119.4 . . ?
C16 C15 N3 121.5(2) . . ?
C16 C15 C14 116.8(2) . . ?
N3 C15 C14 121.6(2) . . ?
C17 C16 C15 121.1(2) . . ?
C17 C16 H16 119.5 . . ?
C15 C16 H16 119.5 . . ?
C12 C17 C16 121.5(2) . . ?
C12 C17 H17 119.2 . . ?
C16 C17 H17 119.2 . . ?
N3 C18 H18A 109.5 . . ?
N3 C18 H18B 109.5 . . ?
H18A C18 H18B 109.5 . . ?
N3 C18 H18C 109.5 . . ?
H18A C18 H18C 109.5 . . ?
H18B C18 H18C 109.5 . . ?
N3 C19 H19A 109.5 . . ?
N3 C19 H19B 109.5 . . ?
H19A C19 H19B 109.5 . . ?
N3 C19 H19C 109.5 . . ?
H19A C19 H19C 109.5 . . ?
H19B C19 H19C 109.5 . . ?
N2 C20 O4 115.43(15) . . ?
N2 C20 C25 128.45(16) . . ?
O4 C20 C25 116.11(15) . . ?
O4 C21 C22 104.52(15) . . ?
O4 C21 H21A 110.8 . . ?
C22 C21 H21A 110.8 . . ?
O4 C21 H21B 110.8 . . ?
C22 C21 H21B 110.8 . . ?
H21A C21 H21B 108.9 . . ?
N2 C22 C23 109.79(17) . . ?
N2 C22 C24 109.62(16) . . ?
C23 C22 C24 111.4(2) . . ?
N2 C22 C21 101.90(14) . . ?
C23 C22 C21 112.7(2) . . ?
C24 C22 C21 111.05(18) . . ?
C22 C23 H23A 109.5 . . ?
C22 C23 H23B 109.5 . . ?
H23A C23 H23B 109.5 . . ?
C22 C23 H23C 109.5 . . ?
H23A C23 H23C 109.5 . . ?
H23B C23 H23C 109.5 . . ?
C22 C24 H24A 109.5 . . ?
C22 C24 H24B 109.5 . . ?
H24A C24 H24B 109.5 . . ?
C22 C24 H24C 109.5 . . ?
H24A C24 H24C 109.5 . . ?
H24B C24 H24C 109.5 . . ?
C30 C25 C26 119.92(16) . . ?
C30 C25 C20 117.94(16) . . ?
C26 C25 C20 122.12(15) . . ?
O2 C26 C27 118.38(16) . . ?
O2 C26 C25 125.21(16) . . ?
C27 C26 C25 116.41(16) . . ?
C28 C27 C26 122.17(18) . . ?
C28 C27 H27 118.9 . . ?
C26 C27 H27 118.9 . . ?
C27 C28 C29 121.93(18) . . ?
C27 C28 H28 119.0 . . ?
C29 C28 H28 119.0 . . ?
C30 C29 C28 116.90(17) . . ?
C30 C29 C31 121.76(17) . . ?
C28 C29 C31 121.33(17) . . ?
C29 C30 C25 122.66(17) . . ?
C29 C30 H30 118.7 . . ?
C25 C30 H30 118.7 . . ?
C32 C31 C36 117.18(18) . . ?
C32 C31 C29 121.71(18) . . ?
C36 C31 C29 121.11(17) . . ?
C31 C32 C33 122.4(2) . . ?
C31 C32 H32 118.8 . . ?
C33 C32 H32 118.8 . . ?
C32 C33 C34 120.69(19) . . ?
C32 C33 H33 119.7 . . ?
C34 C33 H33 119.7 . . ?
N4 C34 C35 121.4(2) . . ?
N4 C34 C33 121.50(19) . . ?
C35 C34 C33 117.11(18) . . ?
C36 C35 C34 121.2(2) . . ?
C36 C35 H35 119.4 . . ?
C34 C35 H35 119.4 . . ?
C35 C36 C31 121.44(19) . . ?
C35 C36 H36 119.3 . . ?
C31 C36 H36 119.3 . . ?
N4 C37 H37A 109.5 . . ?
N4 C37 H37B 109.5 . . ?
H37A C37 H37B 109.5 . . ?
N4 C37 H37C 109.5 . . ?
H37A C37 H37C 109.5 . . ?
H37B C37 H37C 109.5 . . ?
N4 C38 H38A 109.5 . . ?
N4 C38 H38B 109.5 . . ?
H38A C38 H38B 109.5 . . ?
N4 C38 H38C 109.5 . . ?
H38A C38 H38C 109.5 . . ?
H38B C38 H38C 109.5 . . ?

loop_
_geom_bond_atom_site_label_1
_geom_bond_atom_site_label_2
_geom_bond_distance
_geom_bond_site_symmetry_2
_geom_bond_publ_flag
Zn O2 1.9200(14) . ?
Zn O1 1.9203(14) . ?
Zn N1 1.9873(15) . ?
Zn N2 1.9880(15) . ?
O1 C7 1.307(2) . ?
O3 C1 1.351(2) . ?
O3 C2 1.443(3) . ?
O2 C26 1.307(2) . ?
O4 C20 1.343(2) . ?
O4 C21 1.457(2) . ?
N1 C1 1.287(2) . ?
N1 C3 1.487(3) . ?
N3 C15 1.389(3) . ?
N3 C18 1.414(4) . ?
N3 C19 1.438(4) . ?
N2 C20 1.289(2) . ?
N2 C22 1.494(2) . ?
N4 C34 1.383(3) . ?
N4 C37 1.432(3) . ?
N4 C38 1.433(3) . ?
C1 C6 1.448(3) . ?
C2 C3 1.523(3) . ?
C2 H2A 0.9800 . ?
C2 H2B 0.9800 . ?
C3 C4 1.517(4) . ?
C3 C5 1.519(4) . ?
C4 H4A 0.9700 . ?
C4 H4B 0.9700 . ?
C4 H4C 0.9700 . ?
C5 H5A 0.9700 . ?
C5 H5B 0.9700 . ?
C5 H5C 0.9700 . ?
C6 C11 1.413(2) . ?
C6 C7 1.421(3) . ?
C7 C8 1.417(3) . ?
C8 C9 1.374(3) . ?
C8 H8 0.9400 . ?
C9 C10 1.403(3) . ?
C9 H9 0.9400 . ?
C10 C11 1.381(3) . ?
C10 C12 1.512(2) . ?
C11 H11 0.9400 . ?
C12 C13 1.359(3) . ?
C12 C17 1.374(3) . ?
C13 C14 1.395(3) . ?
C13 H13 0.9400 . ?
C14 C15 1.392(3) . ?
C14 H14 0.9400 . ?
C15 C16 1.388(3) . ?
C16 C17 1.385(3) . ?
C16 H16 0.9400 . ?
C17 H17 0.9400 . ?
C18 H18A 0.9700 . ?
C18 H18B 0.9700 . ?
C18 H18C 0.9700 . ?
C19 H19A 0.9700 . ?
C19 H19B 0.9700 . ?
C19 H19C 0.9700 . ?
C20 C25 1.455(2) . ?
C21 C22 1.527(3) . ?
C21 H21A 0.9800 . ?
C21 H21B 0.9800 . ?
C22 C23 1.511(3) . ?
C22 C24 1.512(3) . ?
C23 H23A 0.9700 . ?
C23 H23B 0.9700 . ?
C23 H23C 0.9700 . ?
C24 H24A 0.9700 . ?
C24 H24B 0.9700 . ?
C24 H24C 0.9700 . ?
C25 C30 1.407(2) . ?
C25 C26 1.422(2) . ?
C26 C27 1.415(3) . ?
C27 C28 1.366(3) . ?
C27 H27 0.9400 . ?
C28 C29 1.405(3) . ?
C28 H28 0.9400 . ?
C29 C30 1.381(3) . ?
C29 C31 1.492(3) . ?
C30 H30 0.9400 . ?
C31 C32 1.379(3) . ?
C31 C36 1.391(3) . ?
C32 C33 1.381(3) . ?
C32 H32 0.9400 . ?
C33 C34 1.401(3) . ?
C33 H33 0.9400 . ?
C34 C35 1.400(3) . ?
C35 C36 1.385(3) . ?
C35 H35 0.9400 . ?
C36 H36 0.9400 . ?
C37 H37A 0.9700 . ?
C37 H37B 0.9700 . ?
C37 H37C 0.9700 . ?
C38 H38A 0.9700 . ?
C38 H38B 0.9700 . ?
C38 H38C 0.9700 . ?

loop_
_geom_torsion_atom_site_label_1
_geom_torsion_atom_site_label_2
_geom_torsion_atom_site_label_3
_geom_torsion_atom_site_label_4
_geom_torsion
_geom_torsion_site_symmetry_1
_geom_torsion_site_symmetry_2
_geom_torsion_site_symmetry_3
_geom_torsion_site_symmetry_4
_geom_torsion_publ_flag
O2 Zn O1 C7 126.51(15) . . . . ?
N1 Zn O1 C7 9.54(16) . . . . ?
N2 Zn O1 C7 -122.78(15) . . . . ?
O1 Zn O2 C26 110.51(16) . . . . ?
N1 Zn O2 C26 -141.92(15) . . . . ?
N2 Zn O2 C26 -12.02(16) . . . . ?
O2 Zn N1 C1 -126.96(16) . . . . ?
O1 Zn N1 C1 -5.49(17) . . . . ?
N2 Zn N1 C1 120.92(16) . . . . ?
O2 Zn N1 C3 45.37(19) . . . . ?
O1 Zn N1 C3 166.84(18) . . . . ?
N2 Zn N1 C3 -66.8(2) . . . . ?
O2 Zn N2 C20 6.67(15) . . . . ?
O1 Zn N2 C20 -116.54(14) . . . . ?
N1 Zn N2 C20 126.68(14) . . . . ?
O2 Zn N2 C22 -174.63(15) . . . . ?
O1 Zn N2 C22 62.16(16) . . . . ?
N1 Zn N2 C22 -54.62(17) . . . . ?
C3 N1 C1 O3 4.6(3) . . . . ?
Zn N1 C1 O3 178.23(14) . . . . ?
C3 N1 C1 C6 -174.8(2) . . . . ?
Zn N1 C1 C6 -1.1(3) . . . . ?
C2 O3 C1 N1 3.3(3) . . . . ?
C2 O3 C1 C6 -177.2(2) . . . . ?
C1 O3 C2 C3 -9.4(3) . . . . ?
C1 N1 C3 C4 109.3(2) . . . . ?
Zn N1 C3 C4 -63.8(2) . . . . ?
C1 N1 C3 C5 -128.1(2) . . . . ?
Zn N1 C3 C5 58.8(3) . . . . ?
C1 N1 C3 C2 -9.9(3) . . . . ?
Zn N1 C3 C2 177.00(18) . . . . ?
O3 C2 C3 N1 11.3(3) . . . . ?
O3 C2 C3 C4 -105.3(3) . . . . ?
O3 C2 C3 C5 128.2(2) . . . . ?
N1 C1 C6 C11 -175.9(2) . . . . ?
O3 C1 C6 C11 4.7(3) . . . . ?
N1 C1 C6 C7 6.7(3) . . . . ?
O3 C1 C6 C7 -172.62(18) . . . . ?
Zn O1 C7 C8 174.34(14) . . . . ?
Zn O1 C7 C6 -7.0(3) . . . . ?
C11 C6 C7 O1 -179.62(18) . . . . ?
C1 C6 C7 O1 -2.3(3) . . . . ?
C11 C6 C7 C8 -0.9(3) . . . . ?
C1 C6 C7 C8 176.40(18) . . . . ?
O1 C7 C8 C9 179.65(18) . . . . ?
C6 C7 C8 C9 0.8(3) . . . . ?
C7 C8 C9 C10 0.0(3) . . . . ?
C8 C9 C10 C11 -0.8(3) . . . . ?
C8 C9 C10 C12 -179.68(19) . . . . ?
C9 C10 C11 C6 0.7(3) . . . . ?
C12 C10 C11 C6 179.62(17) . . . . ?
C7 C6 C11 C10 0.1(3) . . . . ?
C1 C6 C11 C10 -177.29(18) . . . . ?
C11 C10 C12 C13 -156.6(2) . . . . ?
C9 C10 C12 C13 22.2(3) . . . . ?
C11 C10 C12 C17 21.8(3) . . . . ?
C9 C10 C12 C17 -159.4(2) . . . . ?
C17 C12 C13 C14 -0.3(3) . . . . ?
C10 C12 C13 C14 178.2(2) . . . . ?
C12 C13 C14 C15 -0.4(4) . . . . ?
C18 N3 C15 C16 162.1(3) . . . . ?
C19 N3 C15 C16 0.3(4) . . . . ?
C18 N3 C15 C14 -19.7(4) . . . . ?
C19 N3 C15 C14 178.5(3) . . . . ?
C13 C14 C15 C16 0.6(4) . . . . ?
C13 C14 C15 N3 -177.6(2) . . . . ?
N3 C15 C16 C17 178.1(3) . . . . ?
C14 C15 C16 C17 -0.1(4) . . . . ?
C13 C12 C17 C16 0.7(4) . . . . ?
C10 C12 C17 C16 -177.8(2) . . . . ?
C15 C16 C17 C12 -0.5(4) . . . . ?
C22 N2 C20 O4 0.5(2) . . . . ?
Zn N2 C20 O4 179.45(12) . . . . ?
C22 N2 C20 C25 -179.09(16) . . . . ?
Zn N2 C20 C25 -0.2(3) . . . . ?
C21 O4 C20 N2 -9.6(2) . . . . ?
C21 O4 C20 C25 170.04(16) . . . . ?
C20 O4 C21 C22 14.0(2) . . . . ?
C20 N2 C22 C23 127.8(2) . . . . ?
Zn N2 C22 C23 -51.0(2) . . . . ?
C20 N2 C22 C24 -109.51(18) . . . . ?
Zn N2 C22 C24 71.7(2) . . . . ?
C20 N2 C22 C21 8.2(2) . . . . ?
Zn N2 C22 C21 -170.65(14) . . . . ?
O4 C21 C22 N2 -13.0(2) . . . . ?
O4 C21 C22 C23 -130.6(2) . . . . ?
O4 C21 C22 C24 103.6(2) . . . . ?
N2 C20 C25 C30 173.65(18) . . . . ?
O4 C20 C25 C30 -6.0(2) . . . . ?
N2 C20 C25 C26 -4.6(3) . . . . ?
O4 C20 C25 C26 175.80(16) . . . . ?
Zn O2 C26 C27 -169.36(14) . . . . ?
Zn O2 C26 C25 10.9(3) . . . . ?
C30 C25 C26 O2 -179.34(17) . . . . ?
C20 C25 C26 O2 -1.1(3) . . . . ?
C30 C25 C26 C27 0.9(3) . . . . ?
C20 C25 C26 C27 179.11(17) . . . . ?
O2 C26 C27 C28 179.9(2) . . . . ?
C25 C26 C27 C28 -0.3(3) . . . . ?
C26 C27 C28 C29 -0.7(3) . . . . ?
C27 C28 C29 C30 1.1(3) . . . . ?
C27 C28 C29 C31 -177.5(2) . . . . ?
C28 C29 C30 C25 -0.5(3) . . . . ?
C31 C29 C30 C25 178.08(18) . . . . ?
C26 C25 C30 C29 -0.5(3) . . . . ?
C20 C25 C30 C29 -178.79(17) . . . . ?
C30 C29 C31 C32 140.5(2) . . . . ?
C28 C29 C31 C32 -41.0(3) . . . . ?
C30 C29 C31 C36 -39.4(3) . . . . ?
C28 C29 C31 C36 139.1(2) . . . . ?
C36 C31 C32 C33 0.5(3) . . . . ?
C29 C31 C32 C33 -179.3(2) . . . . ?
C31 C32 C33 C34 -0.3(4) . . . . ?
C37 N4 C34 C35 172.7(2) . . . . ?
C38 N4 C34 C35 7.7(3) . . . . ?
C37 N4 C34 C33 -7.4(3) . . . . ?
C38 N4 C34 C33 -172.5(2) . . . . ?
C32 C33 C34 N4 -179.7(2) . . . . ?
C32 C33 C34 C35 0.1(3) . . . . ?
N4 C34 C35 C36 179.6(2) . . . . ?
C33 C34 C35 C36 -0.3(3) . . . . ?
C34 C35 C36 C31 0.6(3) . . . . ?
C32 C31 C36 C35 -0.7(3) . . . . ?
C29 C31 C36 C35 179.2(2) . . . . ?
